data_2311196
loop_
_publ_author_name
'Akkurt, Mehmet'
'Jarrahpour, Aliasghar'
'Chermahini, Mehdi Mohammadi'
'Aberi, Mahdi'
'B\"uy\"ukg\"ung\"or, Orhan'

_publ_section_title
;
 2-[(E)-(Morpholin-4-yl-imino)-meth-yl]-6-(morpholin-4-ylmeth-yl)phenol.
;
_journal_coeditor_code TK5257
_journal_issue 'Pt 10'
_journal_name_full 'Acta crystallographica. Section E, Structure reports online'
_journal_page_first o1571
_journal_paper_doi 10.1107/S160053681302566X
_journal_volume 69
_journal_year 2013
_chemical_formula_iupac 'C16 H23 N3 O3'
_chemical_formula_moiety 'C16 H23 N3 O3'
_chemical_formula_sum 'C16 H23 N3 O3'
_chemical_formula_weight 305.37
_chemical_name_systematic
;
2-[(<i>E</i>)-(Morpholin-4-ylimino)methyl]-6-(morpholin-4-ylmethyl)phenol
;
_space_group_IT_number 14
_space_group_name_Hall '-P 2ybc'
_space_group_name_H-M_alt 'P 1 21/c 1'
_symmetry_cell_setting monoclinic
_symmetry_space_group_name_Hall '-P 2ybc'
_symmetry_space_group_name_H-M 'P 1 21/c 1'
_atom_sites_solution_hydrogens geom
_cell_angle_alpha 90
_cell_angle_beta 99.052(5)
_cell_angle_gamma 90
_cell_formula_units_Z 4
_cell_length_a 9.0074(6)
_cell_length_b 15.7781(14)
_cell_length_c 11.3083(7)
_cell_measurement_reflns_used 17755
_cell_measurement_temperature 296(2)
_cell_measurement_theta_max 27.34
_cell_measurement_theta_min 2.23
_cell_volume 1587.1(2)
_computing_cell_refinement 'X-AREA (Stoe & Cie, 2002)'
_computing_data_collection 'X-AREA (Stoe & Cie, 2002)'
_computing_data_reduction 'X-RED32 (Stoe & Cie, 2002)'
_computing_molecular_graphics 'ORTEP-3 for Windows (Farrugia, 2012)'
_computing_publication_material 'WinGX (Farrugia, 2012) and PLATON (Spek, 2009)'
_computing_structure_refinement 'SHELXL-97 (Sheldrick, 2008)'
_computing_structure_solution 'SHELXS-97 (Sheldrick, 2008)'
_diffrn_ambient_temperature 296(2)
_diffrn_detector_area_resol_mean 6.67
_diffrn_measured_fraction_theta_full 1.000
_diffrn_measured_fraction_theta_max 1.000
_diffrn_measurement_device '2-circle goniometer'
_diffrn_measurement_device_type 'STOE IPDS 2'
_diffrn_measurement_method \w-scans
_diffrn_radiation_monochromator 'plane graphite'
_diffrn_radiation_type 'Mo K\a'
_diffrn_radiation_wavelength 0.71073
_diffrn_reflns_av_R_equivalents 0.0887
_diffrn_reflns_av_sigmaI/netI 0.0494
_diffrn_reflns_limit_h_max 11
_diffrn_reflns_limit_h_min -11
_diffrn_reflns_limit_k_max 19
_diffrn_reflns_limit_k_min -19
_diffrn_reflns_limit_l_max 14
_diffrn_reflns_limit_l_min -14
_diffrn_reflns_number 23637
_diffrn_reflns_reduction_process
;
;
_diffrn_reflns_theta_full 25.24
_diffrn_reflns_theta_max 26.50
_diffrn_reflns_theta_min 2.23
_exptl_absorpt_coefficient_mu 0.089
_exptl_absorpt_correction_T_max 0.9902
_exptl_absorpt_correction_T_min 0.9605
_exptl_absorpt_correction_type integration
_exptl_absorpt_process_details '(X-RED32; Stoe & Cie, 2002)'
_exptl_crystal_colour yellow
_exptl_crystal_density_diffrn 1.278
_exptl_crystal_density_method 'Not Measured'
_exptl_crystal_description shapeless
_exptl_crystal_F_000 656
_exptl_crystal_size_max 0.510
_exptl_crystal_size_mid 0.323
_exptl_crystal_size_min 0.090
_refine_diff_density_max 0.125
_refine_diff_density_min -0.118
_refine_ls_extinction_method none
_refine_ls_goodness_of_fit_ref 1.031
_refine_ls_hydrogen_treatment constr
_refine_ls_matrix_type full
_refine_ls_number_parameters 199
_refine_ls_number_reflns 3289
_refine_ls_number_restraints 0
_refine_ls_restrained_S_all 1.031
_refine_ls_R_factor_all 0.1146
_refine_ls_R_factor_gt 0.0579
_refine_ls_shift/su_max 0.000
_refine_ls_shift/su_mean 0.000
_refine_ls_structure_factor_coef Fsqd
_refine_ls_weighting_details 'W=1/[\S^2^(FO^2^)+(0.0519P)^2^] WHERE P=(FO^2^+2FC^2^)/3'
_refine_ls_weighting_scheme calc
_refine_ls_wR_factor_gt 0.1046
_refine_ls_wR_factor_ref 0.1227
_reflns_number_gt 1955
_reflns_number_total 3289
_reflns_threshold_expression I>2\s(I)
_cod_data_source_file tk5257sup1.cif
_cod_data_source_block I
_cod_original_sg_symbol_H-M 'P 21/c'
_cod_database_code 2311196

loop_
_symmetry_equiv_pos_site_id
_symmetry_equiv_pos_as_xyz
1 x,y,z
2 -x,1/2+y,1/2-z
3 -x,-y,-z
4 x,1/2-y,1/2+z

loop_
_atom_site_aniso_label
_atom_site_aniso_U_11
_atom_site_aniso_U_22
_atom_site_aniso_U_33
_atom_site_aniso_U_12
_atom_site_aniso_U_13
_atom_site_aniso_U_23
O1 0.1117(17) 0.1190(17) 0.0446(10) 0.0059(13) 0.0173(10) -0.0190(11)
O2 0.0528(9) 0.0838(11) 0.0411(8) 0.0177(8) 0.0129(7) 0.0064(8)
O3 0.0724(12) 0.0822(12) 0.0457(9) 0.0009(9) 0.0178(8) -0.0106(8)
N1 0.0550(11) 0.0584(12) 0.0378(9) 0.0049(9) 0.0141(8) 0.0022(8)
N2 0.0553(12) 0.0586(11) 0.0379(9) -0.0038(9) 0.0128(8) -0.0032(8)
N3 0.0578(11) 0.0657(12) 0.0339(9) -0.0087(10) 0.0168(8) -0.0046(8)
C1 0.0723(17) 0.0674(16) 0.0628(15) -0.0028(13) 0.0164(13) 0.0056(13)
C2 0.101(2) 0.085(2) 0.0652(17) 0.0133(17) 0.0121(16) -0.0203(16)
C3 0.086(2) 0.122(3) 0.0555(16) -0.0115(19) 0.0288(15) 0.0107(17)
C4 0.0664(15) 0.0706(16) 0.0480(13) -0.0028(13) 0.0118(11) 0.0105(12)
C5 0.0764(17) 0.0838(17) 0.0434(13) 0.0302(14) 0.0202(12) 0.0073(12)
C6 0.0625(15) 0.0575(14) 0.0383(11) 0.0173(11) 0.0119(10) 0.0016(10)
C7 0.0533(14) 0.0458(12) 0.0409(11) 0.0097(10) 0.0070(10) -0.0036(9)
C8 0.0555(14) 0.0405(11) 0.0396(11) 0.0037(10) 0.0075(10) -0.0008(9)
C9 0.0722(16) 0.0564(14) 0.0390(12) 0.0141(12) 0.0053(11) 0.0014(10)
C10 0.0619(16) 0.0742(16) 0.0509(14) 0.0248(13) 0.0036(12) 0.0025(12)
C11 0.0608(16) 0.0727(16) 0.0494(13) 0.0222(12) 0.0177(11) 0.0032(12)
C12 0.0702(17) 0.0460(12) 0.0352(11) -0.0021(11) 0.0122(11) -0.0006(9)
C13 0.0563(15) 0.0766(17) 0.0433(12) 0.0045(12) 0.0110(11) 0.0012(12)
C14 0.0611(16) 0.099(2) 0.0503(14) -0.0016(14) 0.0181(12) -0.0086(14)
C15 0.094(2) 0.0805(18) 0.0419(13) -0.0078(16) 0.0245(13) -0.0040(13)
C16 0.0771(16) 0.0586(15) 0.0355(11) 0.0008(12) 0.0129(11) 0.0013(10)

loop_
_atom_site_type_symbol
_atom_site_label
_atom_site_fract_x
_atom_site_fract_y
_atom_site_fract_z
_atom_site_U_iso_or_equiv
_atom_site_thermal_displace_type
_atom_site_calc_flag
_atom_site_refinement_flags
_atom_site_occupancy
O O1 0.7886(2) 0.05694(15) 0.26574(16) 0.0912(9) Uani d . 1.000
O O2 0.46117(17) 0.15800(11) 0.73906(12) 0.0586(5) Uani d . 1.000
O O3 0.15802(19) 0.22570(11) 1.21636(13) 0.0659(6) Uani d . 1.000
N N1 0.7555(2) 0.12192(11) 0.49469(14) 0.0497(6) Uani d . 1.000
N N2 0.3995(2) 0.13953(12) 0.95782(15) 0.0500(6) Uani d . 1.000
N N3 0.2980(2) 0.14585(12) 1.03797(14) 0.0514(6) Uani d . 1.000
C C1 0.7095(3) 0.03684(16) 0.4572(2) 0.0669(9) Uani d . 1.000
C C2 0.8012(4) 0.00352(19) 0.3670(2) 0.0838(11) Uani d . 1.000
C C3 0.8362(4) 0.1393(2) 0.3018(2) 0.0859(13) Uani d . 1.000
C C4 0.7453(3) 0.17607(16) 0.38952(19) 0.0614(8) Uani d . 1.000
C C5 0.6625(3) 0.15608(18) 0.57868(19) 0.0667(9) Uani d . 1.000
C C6 0.7055(3) 0.12328(14) 0.70585(18) 0.0523(8) Uani d . 1.000
C C7 0.5991(2) 0.12627(13) 0.78287(18) 0.0467(7) Uani d . 1.000
C C8 0.6357(2) 0.09994(13) 0.90283(18) 0.0452(7) Uani d . 1.000
C C9 0.7809(3) 0.07110(14) 0.9425(2) 0.0562(8) Uani d . 1.000
C C10 0.8869(3) 0.06887(16) 0.8678(2) 0.0629(9) Uani d . 1.000
C C11 0.8489(3) 0.09507(15) 0.7501(2) 0.0600(9) Uani d . 1.000
C C12 0.5296(3) 0.10624(14) 0.98800(18) 0.0501(8) Uani d . 1.000
C C13 0.2093(3) 0.22298(16) 1.01350(19) 0.0584(9) Uani d . 1.000
C C14 0.0910(3) 0.22850(19) 1.0939(2) 0.0691(10) Uani d . 1.000
C C15 0.2348(3) 0.14835(18) 1.2391(2) 0.0707(10) Uani d . 1.000
C C16 0.3593(3) 0.13650(15) 1.16513(18) 0.0566(8) Uani d . 1.000
H H1A 0.60400 0.03710 0.42230 0.0800 Uiso c RU 1.000
H H1B 0.72160 -0.00030 0.52650 0.0800 Uiso c RU 1.000
H H2 0.40790 0.15670 0.79150 0.0880 Uiso c RU 1.000
H H2A 0.90580 -0.00040 0.40360 0.1010 Uiso c RU 1.000
H H2B 0.76680 -0.05290 0.34220 0.1010 Uiso c RU 1.000
H H3A 0.82770 0.17570 0.23190 0.1030 Uiso c RU 1.000
H H3B 0.94120 0.13770 0.33800 0.1030 Uiso c RU 1.000
H H4A 0.78230 0.23230 0.41320 0.0740 Uiso c RU 1.000
H H4B 0.64110 0.18110 0.35220 0.0740 Uiso c RU 1.000
H H5A 0.55830 0.14180 0.55030 0.0800 Uiso c RU 1.000
H H5B 0.67080 0.21740 0.57950 0.0800 Uiso c RU 1.000
H H9 0.80660 0.05290 1.02130 0.0670 Uiso c RU 1.000
H H10 0.98380 0.04990 0.89600 0.0750 Uiso c RU 1.000
H H11 0.92120 0.09370 0.69980 0.0720 Uiso c RU 1.000
H H12 0.55720 0.08570 1.06540 0.0600 Uiso c RU 1.000
H H13A 0.16130 0.22320 0.93050 0.0700 Uiso c RU 1.000
H H13B 0.27480 0.27200 1.02640 0.0700 Uiso c RU 1.000
H H14A 0.03510 0.28090 1.07820 0.0830 Uiso c RU 1.000
H H14B 0.02110 0.18170 1.07680 0.0830 Uiso c RU 1.000
H H15A 0.16360 0.10220 1.22240 0.0850 Uiso c RU 1.000
H H15B 0.27740 0.14560 1.32330 0.0850 Uiso c RU 1.000
H H16A 0.43750 0.17840 1.18800 0.0680 Uiso c RU 1.000
H H16B 0.40340 0.08060 1.17960 0.0680 Uiso c RU 1.000

loop_
_atom_type_symbol
_atom_type_description
_atom_type_scat_dispersion_real
_atom_type_scat_dispersion_imag
_atom_type_scat_source
C C 0.0033 0.0016 ' International Tables Vol C Tables 4.2.6.8 and 6.1.1.4'
H H 0.0000 0.0000 ' International Tables Vol C Tables 4.2.6.8 and 6.1.1.4'
N N 0.0061 0.0033 ' International Tables Vol C Tables 4.2.6.8 and 6.1.1.4'
O O 0.0106 0.0060 ' International Tables Vol C Tables 4.2.6.8 and 6.1.1.4'

loop_
_exptl_crystal_face_index_h
_exptl_crystal_face_index_k
_exptl_crystal_face_index_l
_exptl_crystal_face_perp_dist
1 0 0 0.0570
-1 0 0 0.0540
0 1 0 0.2540
0 -1 0 0.2490
3 2 9 0.1710
-2 -1 -7 0.1780
1 -3 4 0.1750
5 -3 4 0.1160
1 -1 0 0.1200
3 4 0 0.1810

loop_
_geom_angle_atom_site_label_1
_geom_angle_atom_site_label_2
_geom_angle_atom_site_label_3
_geom_angle
_geom_angle_publ_flag
C2 O1 C3 109.51(19) no
C14 O3 C15 109.05(18) no
C7 O2 H2 109.00 no
C1 N1 C5 111.37(19) no
C4 N1 C5 110.18(18) no
C1 N1 C4 109.06(17) no
N3 N2 C12 121.63(17) no
N2 N3 C16 116.65(18) no
C13 N3 C16 112.40(17) no
N2 N3 C13 109.48(17) no
N1 C1 C2 111.1(2) no
O1 C2 C1 111.0(2) no
O1 C3 C4 112.1(3) no
N1 C4 C3 110.0(2) no
N1 C5 C6 113.7(2) no
C5 C6 C7 118.8(2) no
C5 C6 C11 122.4(2) no
C7 C6 C11 118.66(19) no
O2 C7 C8 121.49(17) no
C6 C7 C8 120.84(18) no
O2 C7 C6 117.64(18) no
C7 C8 C9 118.25(18) no
C9 C8 C12 119.24(19) no
C7 C8 C12 122.43(18) no
C8 C9 C10 121.4(2) no
C9 C10 C11 119.6(2) no
C6 C11 C10 121.3(2) no
N2 C12 C8 121.17(18) no
N3 C13 C14 110.6(2) no
O3 C14 C13 110.7(2) no
O3 C15 C16 113.1(2) no
N3 C16 C15 109.4(2) no
N1 C1 H1A 109.00 no
N1 C1 H1B 109.00 no
C2 C1 H1A 109.00 no
C2 C1 H1B 109.00 no
H1A C1 H1B 108.00 no
O1 C2 H2A 109.00 no
O1 C2 H2B 109.00 no
C1 C2 H2A 109.00 no
C1 C2 H2B 109.00 no
H2A C2 H2B 108.00 no
O1 C3 H3A 109.00 no
O1 C3 H3B 109.00 no
C4 C3 H3A 109.00 no
C4 C3 H3B 109.00 no
H3A C3 H3B 108.00 no
N1 C4 H4A 110.00 no
N1 C4 H4B 110.00 no
C3 C4 H4A 110.00 no
C3 C4 H4B 110.00 no
H4A C4 H4B 108.00 no
N1 C5 H5A 109.00 no
N1 C5 H5B 109.00 no
C6 C5 H5A 109.00 no
C6 C5 H5B 109.00 no
H5A C5 H5B 108.00 no
C8 C9 H9 119.00 no
C10 C9 H9 119.00 no
C9 C10 H10 120.00 no
C11 C10 H10 120.00 no
C6 C11 H11 119.00 no
C10 C11 H11 119.00 no
N2 C12 H12 119.00 no
C8 C12 H12 119.00 no
N3 C13 H13A 110.00 no
N3 C13 H13B 110.00 no
C14 C13 H13A 109.00 no
C14 C13 H13B 110.00 no
H13A C13 H13B 108.00 no
O3 C14 H14A 109.00 no
O3 C14 H14B 109.00 no
C13 C14 H14A 110.00 no
C13 C14 H14B 110.00 no
H14A C14 H14B 108.00 no
O3 C15 H15A 109.00 no
O3 C15 H15B 109.00 no
C16 C15 H15A 109.00 no
C16 C15 H15B 109.00 no
H15A C15 H15B 108.00 no
N3 C16 H16A 110.00 no
N3 C16 H16B 110.00 no
C15 C16 H16A 110.00 no
C15 C16 H16B 110.00 no
H16A C16 H16B 108.00 no

loop_
_geom_bond_atom_site_label_1
_geom_bond_atom_site_label_2
_geom_bond_distance
_geom_bond_publ_flag
O1 C2 1.412(3) no
O1 C3 1.409(4) no
O2 C7 1.359(2) no
O3 C14 1.422(3) no
O3 C15 1.406(3) no
O2 H2 0.8200 no
N1 C1 1.449(3) no
N1 C5 1.465(3) no
N1 C4 1.456(3) no
N2 N3 1.389(2) no
N2 C12 1.281(3) no
N3 C16 1.464(3) no
N3 C13 1.458(3) no
C1 C2 1.505(4) no
C3 C4 1.499(4) no
C5 C6 1.520(3) no
C6 C7 1.394(3) no
C6 C11 1.383(4) no
C7 C8 1.407(3) no
C8 C12 1.463(3) no
C8 C9 1.391(3) no
C9 C10 1.371(4) no
C10 C11 1.384(3) no
C13 C14 1.508(4) no
C15 C16 1.512(4) no
C1 H1A 0.9700 no
C1 H1B 0.9700 no
C2 H2A 0.9700 no
C2 H2B 0.9700 no
C3 H3A 0.9700 no
C3 H3B 0.9700 no
C4 H4A 0.9700 no
C4 H4B 0.9700 no
C5 H5A 0.9700 no
C5 H5B 0.9700 no
C9 H9 0.9300 no
C10 H10 0.9300 no
C11 H11 0.9300 no
C12 H12 0.9300 no
C13 H13A 0.9700 no
C13 H13B 0.9700 no
C14 H14A 0.9700 no
C14 H14B 0.9700 no
C15 H15A 0.9700 no
C15 H15B 0.9700 no
C16 H16A 0.9700 no
C16 H16B 0.9700 no

loop_
_geom_hbond_atom_site_label_D
_geom_hbond_atom_site_label_H
_geom_hbond_atom_site_label_A
_geom_hbond_site_symmetry_A
_geom_hbond_distance_DH
_geom_hbond_distance_HA
_geom_hbond_distance_DA
_geom_hbond_angle_DHA
_geom_hbond_publ_flag
O2 H2 N2 . 0.82 1.91 2.636(2) 146 yes
C13 H13A O3 4_554 0.97 2.55 3.416(3) 149 yes
C4 H4A Cg3 4_554 0.97 2.87 3.646(3) 138 yes

loop_
_geom_torsion_atom_site_label_1
_geom_torsion_atom_site_label_2
_geom_torsion_atom_site_label_3
_geom_torsion_atom_site_label_4
_geom_torsion
_geom_torsion_publ_flag
C2 O1 C3 C4 -59.1(3) no
C3 O1 C2 C1 58.2(3) no
C14 O3 C15 C16 60.8(3) no
C15 O3 C14 C13 -61.0(3) no
C1 N1 C4 C3 -55.5(3) no
C4 N1 C1 C2 55.8(3) no
C5 N1 C4 C3 -178.0(2) no
C1 N1 C5 C6 78.8(2) no
C4 N1 C5 C6 -160.1(2) no
C5 N1 C1 C2 177.6(2) no
C12 N2 N3 C16 17.4(3) no
C12 N2 N3 C13 146.5(2) no
N3 N2 C12 C8 -179.97(19) no
C13 N3 C16 C15 50.3(3) no
N2 N3 C13 C14 176.21(18) no
C16 N3 C13 C14 -52.5(3) no
N2 N3 C16 C15 177.92(19) no
N1 C1 C2 O1 -58.0(3) no
O1 C3 C4 N1 58.4(3) no
N1 C5 C6 C11 25.8(3) no
N1 C5 C6 C7 -158.0(2) no
C5 C6 C11 C10 177.2(2) no
C11 C6 C7 O2 176.9(2) no
C5 C6 C7 O2 0.6(3) no
C7 C6 C11 C10 1.0(3) no
C11 C6 C7 C8 -1.0(3) no
C5 C6 C7 C8 -177.3(2) no
O2 C7 C8 C9 -177.62(19) no
O2 C7 C8 C12 -1.0(3) no
C6 C7 C8 C12 176.8(2) no
C6 C7 C8 C9 0.2(3) no
C7 C8 C12 N2 -2.9(3) no
C12 C8 C9 C10 -176.1(2) no
C7 C8 C9 C10 0.6(3) no
C9 C8 C12 N2 173.7(2) no
C8 C9 C10 C11 -0.6(4) no
C9 C10 C11 C6 -0.3(4) no
N3 C13 C14 O3 57.5(3) no
O3 C15 C16 N3 -55.1(3) no
